data_4062074
_journal_name_full Organometallics
_journal_year 2003
_chemical_formula_sum 'C13 H23 I N2 O Pd'
_chemical_formula_weight 456.63
_space_group_IT_number 14
_symmetry_cell_setting monoclinic
_symmetry_space_group_name_Hall '-P 2yn'
_symmetry_space_group_name_H-M 'P 1 21/n 1'
_cell_angle_alpha 90.00
_cell_angle_beta 108.4800(8)
_cell_angle_gamma 90.00
_cell_formula_units_Z 4
_cell_length_a 8.2681(2)
_cell_length_b 17.4132(2)
_cell_length_c 11.9951(2)
_cell_measurement_temperature 173(2)
_cell_volume 1637.93(3)
_diffrn_ambient_temperature 173(2)
_exptl_crystal_density_diffrn 1.852
_cod_depositor_comments
;
The following automatic conversions were performed:
'_symmetry_cell_setting' value 'Monoclinic' changed to 'monoclinic'
according to '/home/saulius/struct/CIF-dictionaries/cif_core.dic'
dictionary named 'cif_core.dic' version 2.4.1 from 2010-06-29.

Automatic conversion script
Id: cif_fix_enum 1527 2010-12-29 10:47:43Z saulius 
;
_cod_original_sg_symbol_H-M 'P 21/n'
_cod_database_code 4062074

loop_
_symmetry_equiv_pos_as_xyz
'x, y, z'
'-x+1/2, y+1/2, -z+1/2'
'-x, -y, -z'
'x-1/2, -y-1/2, z-1/2'

loop_
_atom_site_label
_atom_site_type_symbol
_atom_site_fract_x
_atom_site_fract_y
_atom_site_fract_z
_atom_site_U_iso_or_equiv
_atom_site_adp_type
_atom_site_occupancy
_atom_site_symmetry_multiplicity
_atom_site_calc_flag
_atom_site_refinement_flags
_atom_site_disorder_assembly
_atom_site_disorder_group
Pd1 Pd 0.29213(5) 0.03784(2) 0.26358(4) 0.02857(18) Uani 1 1 d . . .
I1 I 0.23155(6) 0.14339(2) 0.39520(4) 0.0528(2) Uani 1 1 d . . .
O1 O 0.1691(6) 0.1459(3) 0.0538(5) 0.0582(13) Uani 1 1 d . . .
N1 N 0.3549(6) -0.0522(3) 0.1650(4) 0.0384(11) Uani 1 1 d . . .
N2 N 0.1572(6) -0.0526(3) 0.3229(5) 0.0394(11) Uani 1 1 d . . .
C1 C 0.5380(9) -0.0560(5) 0.1811(9) 0.072(2) Uani 1 1 d . . .
H1A H 0.5601 -0.0980 0.1335 0.108 Uiso 1 1 calc R . .
H1B H 0.6006 -0.0653 0.2642 0.108 Uiso 1 1 calc R . .
H1C H 0.5756 -0.0073 0.1566 0.108 Uiso 1 1 calc R . .
C2 C 0.2609(12) -0.0453(4) 0.0404(7) 0.064(2) Uani 1 1 d . . .
H2A H 0.2925 -0.0875 -0.0026 0.096 Uiso 1 1 calc R . .
H2B H 0.2885 0.0038 0.0109 0.096 Uiso 1 1 calc R . .
H2C H 0.1382 -0.0475 0.0290 0.096 Uiso 1 1 calc R . .
C3 C 0.3084(11) -0.1239(4) 0.2154(8) 0.064(2) Uani 1 1 d . . .
H3A H 0.2967 -0.1661 0.1582 0.076 Uiso 1 1 calc R . .
H3B H 0.4024 -0.1375 0.2874 0.076 Uiso 1 1 calc R . .
C4 C 0.1505(10) -0.1175(4) 0.2446(7) 0.0572(18) Uani 1 1 d . . .
H4A H 0.0534 -0.1108 0.1715 0.069 Uiso 1 1 calc R . .
H4B H 0.1317 -0.1655 0.2830 0.069 Uiso 1 1 calc R . .
C5 C 0.2405(10) -0.0706(4) 0.4472(6) 0.0577(18) Uani 1 1 d . . .
H5A H 0.1765 -0.1111 0.4716 0.087 Uiso 1 1 calc R . .
H5B H 0.2435 -0.0245 0.4946 0.087 Uiso 1 1 calc R . .
H5C H 0.3571 -0.0883 0.4586 0.087 Uiso 1 1 calc R . .
C6 C -0.0225(9) -0.0338(5) 0.3099(8) 0.068(2) Uani 1 1 d . . .
H6A H -0.0749 -0.0769 0.3383 0.101 Uiso 1 1 calc R . .
H6B H -0.0850 -0.0242 0.2269 0.101 Uiso 1 1 calc R . .
H6C H -0.0264 0.0122 0.3561 0.101 Uiso 1 1 calc R . .
C7 C 0.3398(9) 0.1577(4) 0.1057(6) 0.0487(16) Uani 1 1 d . . .
C8 C 0.4314(12) 0.2113(4) 0.0599(7) 0.0582(19) Uani 1 1 d . . .
H8A H 0.3730 0.2400 -0.0084 0.070 Uiso 1 1 calc R . .
C9 C 0.5968(12) 0.2220(4) 0.1106(8) 0.067(2) Uani 1 1 d . . .
H9A H 0.6552 0.2589 0.0793 0.080 Uiso 1 1 calc R . .
C10 C 0.6886(12) 0.1786(5) 0.2118(9) 0.077(3) Uani 1 1 d . . .
H10A H 0.8078 0.1852 0.2479 0.092 Uiso 1 1 calc R . .
C11 C 0.5987(7) 0.1277(3) 0.2544(5) 0.0388(13) Uani 1 1 d . . .
H11A H 0.6583 0.0995 0.3228 0.047 Uiso 1 1 calc R . .
C12 C 0.4219(8) 0.1139(3) 0.2034(5) 0.0428(14) Uani 1 1 d . . .
C13 C 0.0671(13) 0.2118(5) 0.0318(12) 0.121(5) Uani 1 1 d . . .
H13A H -0.0525 0.1972 -0.0051 0.181 Uiso 1 1 calc R . .
H13B H 0.1027 0.2460 -0.0209 0.181 Uiso 1 1 calc R . .
H13C H 0.0795 0.2384 0.1061 0.181 Uiso 1 1 calc R . .

loop_
_atom_site_aniso_label
_atom_site_aniso_U_11
_atom_site_aniso_U_22
_atom_site_aniso_U_33
_atom_site_aniso_U_23
_atom_site_aniso_U_13
_atom_site_aniso_U_12
Pd1 0.0326(3) 0.0298(3) 0.0260(3) -0.00220(15) 0.01313(18) -0.00566(15)
I1 0.0649(3) 0.0438(3) 0.0589(4) -0.0207(2) 0.0325(2) -0.00766(19)
O1 0.060(3) 0.042(3) 0.061(3) 0.011(2) 0.002(2) 0.010(2)
N1 0.043(2) 0.040(3) 0.039(3) -0.007(2) 0.022(2) -0.005(2)
N2 0.046(3) 0.040(3) 0.039(3) -0.001(2) 0.022(2) -0.009(2)
C1 0.054(4) 0.072(5) 0.106(7) -0.034(5) 0.046(4) -0.010(4)
C2 0.100(6) 0.052(4) 0.044(5) -0.016(3) 0.028(4) 0.004(4)
C3 0.082(5) 0.034(3) 0.086(6) -0.017(4) 0.042(5) -0.014(3)
C4 0.083(5) 0.044(4) 0.055(5) -0.002(3) 0.037(4) -0.013(3)
C5 0.075(4) 0.056(4) 0.043(4) 0.013(3) 0.020(3) -0.008(3)
C6 0.045(4) 0.089(6) 0.074(6) 0.011(4) 0.027(4) -0.016(4)
C7 0.056(4) 0.040(3) 0.048(4) -0.003(3) 0.014(3) 0.007(3)
C8 0.111(6) 0.029(3) 0.050(4) 0.005(3) 0.047(4) 0.002(4)
C9 0.100(6) 0.046(4) 0.078(6) 0.001(4) 0.063(5) -0.005(4)
C10 0.090(5) 0.066(5) 0.101(7) -0.032(5) 0.069(5) -0.038(5)
C11 0.035(3) 0.045(3) 0.036(4) 0.004(3) 0.011(2) -0.008(2)
C12 0.066(4) 0.036(3) 0.032(4) -0.004(3) 0.023(3) -0.007(3)
C13 0.096(6) 0.046(5) 0.159(10) -0.027(6) -0.048(6) 0.025(5)

loop_
_geom_bond_atom_site_label_1
_geom_bond_atom_site_label_2
_geom_bond_distance
_geom_bond_site_symmetry_2
_geom_bond_publ_flag
Pd1 C12 1.980(6) . ?
Pd1 N1 2.125(5) . ?
Pd1 N2 2.176(5) . ?
Pd1 I1 2.5735(6) . ?
O1 C7 1.365(9) . ?
O1 C13 1.399(9) . ?
N1 C2 1.454(9) . ?
N1 C1 1.465(8) . ?
N1 C3 1.490(9) . ?
N2 C4 1.460(8) . ?
N2 C5 1.465(9) . ?
N2 C6 1.480(8) . ?
C3 C4 1.459(10) . ?
C7 C12 1.382(9) . ?
C7 C8 1.418(10) . ?
C8 C9 1.322(13) . ?
C9 C10 1.427(13) . ?
C10 C11 1.356(9) . ?
C11 C12 1.415(8) . ?
